data_1555960
loop_
_publ_author_name
'Samineni, Ramesh'
'Bandi, Chandramohan Reddy C.'
'Srihari, Pabbaraja'
'Mehta, Goverdhan'

_publ_section_title
;
 Multiple Aryne Insertions into Oxindoles: Synthesis of Bioactive
 3,3-Diarylated Oxindoles and Dibenzo[b,e]azepin-6-ones.
;
_journal_issue 23
_journal_name_full 'Organic letters'
_journal_page_first 6184
_journal_page_last 6187
_journal_paper_doi 10.1021/acs.orglett.6b03224
_journal_volume 18
_journal_year 2016
_chemical_formula_moiety 'C21 H21 N3 O2'
_chemical_formula_sum 'C21 H21 N3 O2'
_chemical_formula_weight 347.41
_chemical_name_systematic (E)-11-(2-(4-methylpiperazin-1-yl)-2-oxoethylidene)-5,11-dihydro-6H-dibenzo[b,e]azepin-6-one
_space_group_crystal_system monoclinic
_space_group_IT_number 4
_space_group_name_Hall 'P 2yb'
_space_group_name_H-M_alt 'P 1 21 1'
_atom_sites_solution_hydrogens mixed
_audit_creation_method SHELXL-2014/7
_cell_angle_alpha 90
_cell_angle_beta 90.049(4)
_cell_angle_gamma 90
_cell_formula_units_Z 2
_cell_length_a 8.510(2)
_cell_length_b 12.408(3)
_cell_length_c 8.644(2)
_cell_measurement_reflns_used 7312
_cell_measurement_temperature 293(2)
_cell_measurement_theta_max 28.23
_cell_measurement_theta_min 2.36
_cell_volume 912.7(4)
_computing_cell_refinement 'Bruker SMART'
_computing_data_collection 'Bruker SMART'
_computing_data_reduction 'Bruker SAINT'
_computing_molecular_graphics 'Bruker SHELXTL'
_computing_structure_refinement 'SHELXL-2014/7 (Sheldrick, 2014)'
_computing_structure_solution 'SHELXS-97 (Sheldrick, 1990)'
_diffrn_ambient_temperature 293(2)
_diffrn_measured_fraction_theta_full 1.000
_diffrn_measured_fraction_theta_max 0.971
_diffrn_measurement_device_type 'CCD area detector'
_diffrn_measurement_method 'phi and omega scans'
_diffrn_radiation_type MoK\a
_diffrn_radiation_wavelength 0.71073
_diffrn_reflns_av_R_equivalents 0.0195
_diffrn_reflns_av_unetI/netI 0.0205
_diffrn_reflns_Laue_measured_fraction_full 1.000
_diffrn_reflns_Laue_measured_fraction_max 0.971
_diffrn_reflns_limit_h_max 11
_diffrn_reflns_limit_h_min -11
_diffrn_reflns_limit_k_max 16
_diffrn_reflns_limit_k_min -16
_diffrn_reflns_limit_l_max 11
_diffrn_reflns_limit_l_min -11
_diffrn_reflns_number 10651
_diffrn_reflns_point_group_measured_fraction_full 1.000
_diffrn_reflns_point_group_measured_fraction_max 0.949
_diffrn_reflns_theta_full 25.242
_diffrn_reflns_theta_max 28.231
_diffrn_reflns_theta_min 2.356
_diffrn_source 'fine-focus sealed tube'
_exptl_absorpt_coefficient_mu 0.083
_exptl_absorpt_correction_T_max 0.977
_exptl_absorpt_correction_T_min 0.965
_exptl_absorpt_correction_type multi-scan
_exptl_absorpt_process_details 'Bruker AXS SADABS program'
_exptl_crystal_colour colourless
_exptl_crystal_density_diffrn 1.264
_exptl_crystal_description block
_exptl_crystal_F_000 368
_exptl_crystal_size_max 0.430
_exptl_crystal_size_mid 0.360
_exptl_crystal_size_min 0.280
_refine_diff_density_max 0.194
_refine_diff_density_min -0.298
_refine_diff_density_rms 0.059
_refine_ls_abs_structure_details
;
 Flack x determined using 1861 quotients [(I+)-(I-)]/[(I+)+(I-)]
 (Parsons, Flack and Wagner, Acta Cryst. B69 (2013) 249-259).
;
_refine_ls_abs_structure_Flack -0.2(3)
_refine_ls_extinction_method none
_refine_ls_goodness_of_fit_ref 1.075
_refine_ls_hydrogen_treatment mixed
_refine_ls_matrix_type full
_refine_ls_number_parameters 240
_refine_ls_number_reflns 4285
_refine_ls_number_restraints 1
_refine_ls_restrained_S_all 1.075
_refine_ls_R_factor_all 0.0366
_refine_ls_R_factor_gt 0.0355
_refine_ls_shift/su_max 0.000
_refine_ls_shift/su_mean 0.000
_refine_ls_structure_factor_coef Fsqd
_refine_ls_weighting_details 'w=1/[\s^2^(Fo^2^)+(0.0558P)^2^+0.0617P] where P=(Fo^2^+2Fc^2^)/3'
_refine_ls_weighting_scheme calc
_refine_ls_wR_factor_gt 0.0913
_refine_ls_wR_factor_ref 0.0922
_reflns_Friedel_coverage 0.869
_reflns_Friedel_fraction_full 0.999
_reflns_Friedel_fraction_max 0.924
_reflns_number_gt 4138
_reflns_number_total 4285
_reflns_threshold_expression 'I > 2\s(I)'
_cod_data_source_file ol6b03224_si_002.cif
_cod_data_source_block BD77M
_cod_original_cell_volume 912.9(4)
_cod_original_sg_symbol_H-M 'P 21'
_cod_database_code 1555960
_shelx_shelxl_version_number 2014/7
_shelx_space_group_comment
;
The symmetry employed for this shelxl refinement is uniquely defined
by the following loop, which should always be used as a source of
symmetry information in preference to the above space-group names.
They are only intended as comments.
;
_shelx_estimated_absorpt_t_min 0.965
_shelx_estimated_absorpt_t_max 0.977
_exptl_absorpt_special_details 'Sheldrick,G.M.,(2003),University of gottingen,Germany'

loop_
_space_group_symop_operation_xyz
'x, y, z'
'-x, y+1/2, -z'

loop_
_atom_site_label
_atom_site_type_symbol
_atom_site_fract_x
_atom_site_fract_y
_atom_site_fract_z
_atom_site_U_iso_or_equiv
_atom_site_adp_type
_atom_site_occupancy
_atom_site_site_symmetry_order
_atom_site_calc_flag
_atom_site_refinement_flags_posn
_atom_site_refinement_flags_adp
C1 C 0.51563(19) 0.32838(14) -0.3038(2) 0.0372(3) Uani 1 1 d . .
C2 C 0.4227(2) 0.32669(18) -0.4365(2) 0.0472(4) Uani 1 1 d . .
H2 H 0.3947 0.2612 -0.4809 0.057 Uiso 1 1 calc R U
C3 C 0.3717(2) 0.4222(2) -0.5023(2) 0.0535(5) Uani 1 1 d . .
H3 H 0.3113 0.4207 -0.5920 0.064 Uiso 1 1 calc R U
C4 C 0.4103(3) 0.51980(19) -0.4356(3) 0.0554(5) Uani 1 1 d . .
H4 H 0.3764 0.5839 -0.4803 0.066 Uiso 1 1 calc R U
C5 C 0.4999(2) 0.52172(16) -0.3018(2) 0.0468(4) Uani 1 1 d . .
H5 H 0.5254 0.5875 -0.2567 0.056 Uiso 1 1 calc R U
C6 C 0.55217(18) 0.42638(14) -0.23390(18) 0.0361(3) Uani 1 1 d . .
C7 C 0.64725(18) 0.42770(13) -0.08957(18) 0.0342(3) Uani 1 1 d . .
C8 C 0.80859(19) 0.38320(13) -0.10589(18) 0.0344(3) Uani 1 1 d . .
C9 C 0.83388(19) 0.27795(14) -0.16009(18) 0.0356(3) Uani 1 1 d . .
C10 C 0.7054(2) 0.19767(14) -0.1851(2) 0.0405(4) Uani 1 1 d . .
C11 C 0.9873(2) 0.23928(16) -0.1722(2) 0.0450(4) Uani 1 1 d . .
H11 H 1.0047 0.1691 -0.2060 0.054 Uiso 1 1 calc R U
C12 C 1.1133(2) 0.30393(19) -0.1346(3) 0.0530(5) Uani 1 1 d . .
H12 H 1.2151 0.2778 -0.1456 0.064 Uiso 1 1 calc R U
C13 C 1.0890(2) 0.40747(19) -0.0806(3) 0.0542(5) Uani 1 1 d . .
H13 H 1.1742 0.4506 -0.0537 0.065 Uiso 1 1 calc R U
C14 C 0.9373(2) 0.44673(15) -0.0667(2) 0.0440(4) Uani 1 1 d . .
H14 H 0.9213 0.5165 -0.0307 0.053 Uiso 1 1 calc R U
C15 C 0.5900(2) 0.47028(14) 0.0401(2) 0.0383(3) Uani 1 1 d . .
H15 H 0.4861 0.4935 0.0374 0.046 Uiso 1 1 calc R U
C16 C 0.67591(19) 0.48446(13) 0.1893(2) 0.0364(3) Uani 1 1 d . .
C17 C 0.6940(2) 0.28548(14) 0.2314(2) 0.0411(4) Uani 1 1 d . .
H17A H 0.6457 0.2802 0.1300 0.049 Uiso 1 1 calc R U
H17B H 0.6198 0.2585 0.3072 0.049 Uiso 1 1 calc R U
C18 C 0.8418(3) 0.21812(15) 0.2354(2) 0.0474(4) Uani 1 1 d . .
H18A H 0.8155 0.1431 0.2175 0.057 Uiso 1 1 calc R U
H18B H 0.9125 0.2413 0.1540 0.057 Uiso 1 1 calc R U
C19 C 0.8183(2) 0.41237(16) 0.4091(2) 0.0484(4) Uani 1 1 d . .
H19A H 0.7519 0.3940 0.4963 0.058 Uiso 1 1 calc R U
H19B H 0.8497 0.4872 0.4196 0.058 Uiso 1 1 calc R U
C20 C 0.9622(3) 0.34126(18) 0.4090(2) 0.0516(5) Uani 1 1 d . .
H20A H 1.0330 0.3641 0.3274 0.062 Uiso 1 1 calc R U
H20B H 1.0169 0.3486 0.5069 0.062 Uiso 1 1 calc R U
C21 C 1.0577(4) 0.1603(3) 0.3909(4) 0.0955(11) Uani 1 1 d . .
H21A H 1.1067 0.1666 0.4906 0.143 Uiso 1 1 calc R U
H21B H 1.1306 0.1822 0.3122 0.143 Uiso 1 1 calc R U
H21C H 1.0273 0.0868 0.3737 0.143 Uiso 1 1 calc R U
H1N H 0.494(3) 0.172(2) -0.246(3) 0.062(7) Uiso 1 1 d . .
N1 N 0.56231(18) 0.22913(12) -0.23829(19) 0.0433(3) Uani 1 1 d . .
N2 N 0.73072(18) 0.39799(11) 0.26498(17) 0.0390(3) Uani 1 1 d . .
N3 N 0.9193(2) 0.22911(15) 0.3851(2) 0.0545(4) Uani 1 1 d . .
O1 O 0.72805(19) 0.10268(12) -0.1551(2) 0.0606(4) Uani 1 1 d . .
O2 O 0.69335(17) 0.57700(10) 0.23989(18) 0.0475(3) Uani 1 1 d . .

loop_
_atom_site_aniso_label
_atom_site_aniso_U_11
_atom_site_aniso_U_22
_atom_site_aniso_U_33
_atom_site_aniso_U_23
_atom_site_aniso_U_13
_atom_site_aniso_U_12
C1 0.0333(7) 0.0380(8) 0.0405(8) 0.0004(7) 0.0018(6) -0.0006(6)
C2 0.0411(9) 0.0551(11) 0.0455(9) -0.0078(8) -0.0033(7) -0.0041(8)
C3 0.0438(9) 0.0731(14) 0.0436(9) 0.0040(10) -0.0100(7) 0.0027(10)
C4 0.0553(11) 0.0574(12) 0.0534(11) 0.0127(9) -0.0097(9) 0.0118(10)
C5 0.0501(10) 0.0377(9) 0.0527(10) 0.0028(8) -0.0070(8) 0.0074(8)
C6 0.0345(7) 0.0359(8) 0.0380(7) -0.0003(7) -0.0002(6) 0.0032(7)
C7 0.0346(7) 0.0277(6) 0.0402(7) 0.0008(6) -0.0023(6) 0.0014(6)
C8 0.0355(8) 0.0334(7) 0.0342(7) 0.0038(6) 0.0007(6) 0.0016(6)
C9 0.0364(7) 0.0349(8) 0.0354(7) 0.0028(6) 0.0024(6) 0.0026(6)
C10 0.0451(9) 0.0327(8) 0.0438(9) -0.0004(6) 0.0033(7) 0.0004(7)
C11 0.0429(9) 0.0446(10) 0.0475(9) 0.0022(8) 0.0083(7) 0.0108(7)
C12 0.0339(8) 0.0638(13) 0.0614(11) 0.0063(10) 0.0080(8) 0.0075(8)
C13 0.0367(9) 0.0610(13) 0.0650(12) 0.0058(10) 0.0008(8) -0.0103(8)
C14 0.0432(9) 0.0379(9) 0.0508(9) 0.0005(7) 0.0014(7) -0.0038(7)
C15 0.0349(8) 0.0332(8) 0.0467(9) -0.0043(6) -0.0036(6) 0.0065(6)
C16 0.0321(7) 0.0335(8) 0.0435(8) -0.0054(6) 0.0021(6) 0.0022(6)
C17 0.0505(10) 0.0312(8) 0.0417(9) -0.0025(7) -0.0012(7) -0.0074(7)
C18 0.0647(11) 0.0358(8) 0.0417(9) -0.0007(7) -0.0038(8) 0.0067(8)
C19 0.0631(11) 0.0417(9) 0.0405(8) -0.0058(7) -0.0109(8) -0.0032(8)
C20 0.0546(11) 0.0538(11) 0.0463(10) 0.0036(8) -0.0129(8) -0.0011(9)
C21 0.120(3) 0.084(2) 0.0825(19) -0.0083(16) -0.0431(18) 0.050(2)
N1 0.0413(8) 0.0314(7) 0.0571(9) -0.0004(6) -0.0023(7) -0.0061(6)
N2 0.0459(7) 0.0310(7) 0.0401(7) -0.0049(5) -0.0052(6) -0.0020(6)
N3 0.0756(12) 0.0435(8) 0.0443(8) 0.0051(7) -0.0119(8) 0.0097(8)
O1 0.0595(9) 0.0326(7) 0.0898(12) 0.0070(7) -0.0037(8) 0.0008(6)
O2 0.0521(7) 0.0320(6) 0.0585(8) -0.0098(5) -0.0085(6) 0.0040(5)

loop_
_atom_type_symbol
_atom_type_description
_atom_type_scat_dispersion_real
_atom_type_scat_dispersion_imag
_atom_type_scat_source
C C 0.0033 0.0016 'International Tables Vol C Tables 4.2.6.8 and 6.1.1.4'
H H 0.0000 0.0000 'International Tables Vol C Tables 4.2.6.8 and 6.1.1.4'
N N 0.0061 0.0033 'International Tables Vol C Tables 4.2.6.8 and 6.1.1.4'
O O 0.0106 0.0060 'International Tables Vol C Tables 4.2.6.8 and 6.1.1.4'

loop_
_geom_angle_atom_site_label_1
_geom_angle_atom_site_label_2
_geom_angle_atom_site_label_3
_geom_angle
C2 C1 C6 119.78(16)
C2 C1 N1 118.45(16)
C6 C1 N1 121.65(15)
C3 C2 C1 120.20(18)
C3 C2 H2 119.9
C1 C2 H2 119.9
C4 C3 C2 120.32(16)
C4 C3 H3 119.8
C2 C3 H3 119.8
C3 C4 C5 119.64(19)
C3 C4 H4 120.2
C5 C4 H4 120.2
C4 C5 C6 120.85(18)
C4 C5 H5 119.6
C6 C5 H5 119.6
C1 C6 C5 119.16(15)
C1 C6 C7 119.65(15)
C5 C6 C7 121.18(16)
C15 C7 C6 120.76(14)
C15 C7 C8 124.45(14)
C6 C7 C8 114.73(13)
C14 C8 C9 119.17(15)
C14 C8 C7 119.57(15)
C9 C8 C7 121.26(15)
C11 C9 C8 119.25(16)
C11 C9 C10 116.38(16)
C8 C9 C10 123.78(15)
O1 C10 N1 119.32(17)
O1 C10 C9 119.81(17)
N1 C10 C9 120.86(15)
C12 C11 C9 120.69(18)
C12 C11 H11 119.7
C9 C11 H11 119.7
C11 C12 C13 120.26(17)
C11 C12 H12 119.9
C13 C12 H12 119.9
C12 C13 C14 119.72(18)
C12 C13 H13 120.1
C14 C13 H13 120.1
C13 C14 C8 120.89(18)
C13 C14 H14 119.6
C8 C14 H14 119.6
C7 C15 C16 126.50(15)
C7 C15 H15 116.8
C16 C15 H15 116.8
O2 C16 N2 121.91(16)
O2 C16 C15 118.25(15)
N2 C16 C15 119.83(14)
N2 C17 C18 110.26(15)
N2 C17 H17A 109.6
C18 C17 H17A 109.6
N2 C17 H17B 109.6
C18 C17 H17B 109.6
H17A C17 H17B 108.1
N3 C18 C17 110.17(16)
N3 C18 H18A 109.6
C17 C18 H18A 109.6
N3 C18 H18B 109.6
C17 C18 H18B 109.6
H18A C18 H18B 108.1
N2 C19 C20 109.96(15)
N2 C19 H19A 109.7
C20 C19 H19A 109.7
N2 C19 H19B 109.7
C20 C19 H19B 109.7
H19A C19 H19B 108.2
N3 C20 C19 110.84(18)
N3 C20 H20A 109.5
C19 C20 H20A 109.5
N3 C20 H20B 109.5
C19 C20 H20B 109.5
H20A C20 H20B 108.1
N3 C21 H21A 109.5
N3 C21 H21B 109.5
H21A C21 H21B 109.5
N3 C21 H21C 109.5
H21A C21 H21C 109.5
H21B C21 H21C 109.5
C10 N1 C1 129.63(15)
C10 N1 H1N 111.9(17)
C1 N1 H1N 117.6(17)
C16 N2 C17 126.44(15)
C16 N2 C19 119.68(14)
C17 N2 C19 113.28(14)
C20 N3 C21 110.7(2)
C20 N3 C18 109.19(16)
C21 N3 C18 109.94(18)

loop_
_geom_bond_atom_site_label_1
_geom_bond_atom_site_label_2
_geom_bond_distance
C1 C2 1.393(3)
C1 C6 1.393(2)
C1 N1 1.412(2)
C2 C3 1.385(3)
C2 H2 0.9300
C3 C4 1.380(3)
C3 H3 0.9300
C4 C5 1.385(3)
C4 H4 0.9300
C5 C6 1.394(2)
C5 H5 0.9300
C6 C7 1.487(2)
C7 C15 1.332(2)
C7 C8 1.487(2)
C8 C14 1.391(2)
C8 C9 1.404(2)
C9 C11 1.395(2)
C9 C10 1.494(2)
C10 O1 1.222(2)
C10 N1 1.359(3)
C11 C12 1.378(3)
C11 H11 0.9300
C12 C13 1.383(3)
C12 H12 0.9300
C13 C14 1.385(3)
C13 H13 0.9300
C14 H14 0.9300
C15 C16 1.492(2)
C15 H15 0.9300
C16 O2 1.238(2)
C16 N2 1.340(2)
C17 N2 1.460(2)
C17 C18 1.511(3)
C17 H17A 0.9700
C17 H17B 0.9700
C18 N3 1.458(2)
C18 H18A 0.9700
C18 H18B 0.9700
C19 N2 1.462(2)
C19 C20 1.509(3)
C19 H19A 0.9700
C19 H19B 0.9700
C20 N3 1.453(3)
C20 H20A 0.9700
C20 H20B 0.9700
C21 N3 1.456(3)
C21 H21A 0.9600
C21 H21B 0.9600
C21 H21C 0.9600
N1 H1N 0.92(3)

loop_
_geom_torsion_atom_site_label_1
_geom_torsion_atom_site_label_2
_geom_torsion_atom_site_label_3
_geom_torsion_atom_site_label_4
_geom_torsion
C6 C1 C2 C3 2.5(3)
N1 C1 C2 C3 178.66(17)
C1 C2 C3 C4 -1.1(3)
C2 C3 C4 C5 -0.3(3)
C3 C4 C5 C6 0.3(3)
C2 C1 C6 C5 -2.5(2)
N1 C1 C6 C5 -178.49(17)
C2 C1 C6 C7 178.10(15)
N1 C1 C6 C7 2.1(2)
C4 C5 C6 C1 1.1(3)
C4 C5 C6 C7 -179.51(18)
C1 C6 C7 C15 -120.29(19)
C5 C6 C7 C15 60.3(2)
C1 C6 C7 C8 62.33(19)
C5 C6 C7 C8 -117.06(18)
C15 C7 C8 C14 -54.1(2)
C6 C7 C8 C14 123.16(17)
C15 C7 C8 C9 125.82(18)
C6 C7 C8 C9 -56.9(2)
C14 C8 C9 C11 0.5(2)
C7 C8 C9 C11 -179.43(15)
C14 C8 C9 C10 171.39(16)
C7 C8 C9 C10 -8.5(2)
C11 C9 C10 O1 28.4(3)
C8 C9 C10 O1 -142.72(19)
C11 C9 C10 N1 -152.86(17)
C8 C9 C10 N1 36.0(3)
C8 C9 C11 C12 -1.3(3)
C10 C9 C11 C12 -172.87(17)
C9 C11 C12 C13 1.6(3)
C11 C12 C13 C14 -1.0(3)
C12 C13 C14 C8 0.2(3)
C9 C8 C14 C13 0.0(3)
C7 C8 C14 C13 179.96(17)
C6 C7 C15 C16 -175.12(15)
C8 C7 C15 C16 2.0(3)
C7 C15 C16 O2 118.7(2)
C7 C15 C16 N2 -61.8(3)
N2 C17 C18 N3 56.8(2)
N2 C19 C20 N3 -56.3(2)
O1 C10 N1 C1 -168.5(2)
C9 C10 N1 C1 12.8(3)
C2 C1 N1 C10 135.0(2)
C6 C1 N1 C10 -49.0(3)
O2 C16 N2 C17 168.52(17)
C15 C16 N2 C17 -11.0(2)
O2 C16 N2 C19 -2.1(3)
C15 C16 N2 C19 178.43(16)
C18 C17 N2 C16 135.47(18)
C18 C17 N2 C19 -53.4(2)
C20 C19 N2 C16 -135.32(17)
C20 C19 N2 C17 52.9(2)
C19 C20 N3 C21 -177.9(2)
C19 C20 N3 C18 61.0(2)
C17 C18 N3 C20 -61.0(2)
C17 C18 N3 C21 177.5(2)
